data_7032717
loop_
_publ_author_name
'Azam, Mohammad'
'Al-Resayes, Saud I'
'Velmurugan, Gunasekaran'
'Venuvanalingam, Ponnambalam'
'Wagler, J\"org'
'Kroke, Edwin'

_publ_section_title
;
 Novel uranyl(VI) complexes incorporating propylene-bridged salen-type
 N2O2-ligands: a structural and computational approach.
;
_journal_issue 2
_journal_name_full 'Dalton transactions (Cambridge, England : 2003)'
_journal_page_first 568
_journal_page_last 577
_journal_paper_doi 10.1039/c4dt02112f
_journal_volume 44
_journal_year 2015
_chemical_formula_moiety 'C20 H24 N2 O5 U'
_chemical_formula_sum 'C20 H24 N2 O5 U'
_chemical_formula_weight 610.44
_chemical_name_systematic
;
?
;
_space_group_IT_number 14
_symmetry_cell_setting monoclinic
_symmetry_space_group_name_Hall '-P 2yn'
_symmetry_space_group_name_H-M 'P 1 21/n 1'
_atom_sites_solution_hydrogens geom
_atom_sites_solution_primary direct
_atom_sites_solution_secondary difmap
_audit_creation_method SHELXL-97
_cell_angle_alpha 90.00
_cell_angle_beta 105.791(4)
_cell_angle_gamma 90.00
_cell_formula_units_Z 4
_cell_length_a 11.9341(6)
_cell_length_b 12.2074(5)
_cell_length_c 15.0211(8)
_cell_measurement_reflns_used 37623
_cell_measurement_temperature 200(2)
_cell_measurement_theta_max 28.36
_cell_measurement_theta_min 2.43
_cell_volume 2105.75(18)
_computing_cell_refinement 'STOE X-AREA'
_computing_data_collection 'STOE X-AREA'
_computing_data_reduction 'STOE X-RED'
_computing_structure_refinement 'SHELXL-97 (Sheldrick, 1997)'
_computing_structure_solution 'SHELXS-97 (Sheldrick, 1990)'
_diffrn_ambient_temperature 200(2)
_diffrn_measured_fraction_theta_full 0.999
_diffrn_measured_fraction_theta_max 0.999
_diffrn_measurement_device_type 'Stoe IPDS-2T'
_diffrn_measurement_method 'omega scans'
_diffrn_radiation_monochromator graphite
_diffrn_radiation_source 'fine-focus sealed tube'
_diffrn_radiation_type MoK\a
_diffrn_radiation_wavelength 0.71073
_diffrn_reflns_av_R_equivalents 0.0711
_diffrn_reflns_av_sigmaI/netI 0.0363
_diffrn_reflns_limit_h_max 15
_diffrn_reflns_limit_h_min -15
_diffrn_reflns_limit_k_max 16
_diffrn_reflns_limit_k_min -16
_diffrn_reflns_limit_l_max 19
_diffrn_reflns_limit_l_min -19
_diffrn_reflns_number 29131
_diffrn_reflns_theta_full 28.00
_diffrn_reflns_theta_max 28.00
_diffrn_reflns_theta_min 2.55
_exptl_absorpt_coefficient_mu 7.740
_exptl_absorpt_correction_T_max 0.4626
_exptl_absorpt_correction_T_min 0.1724
_exptl_absorpt_correction_type integration
_exptl_absorpt_process_details XShape
_exptl_crystal_colour orange
_exptl_crystal_density_diffrn 1.926
_exptl_crystal_density_method 'not measured'
_exptl_crystal_description piece
_exptl_crystal_F_000 1160
_exptl_crystal_size_max 0.52
_exptl_crystal_size_mid 0.35
_exptl_crystal_size_min 0.15
_refine_diff_density_max 0.923
_refine_diff_density_min -0.634
_refine_diff_density_rms 0.107
_refine_ls_extinction_method none
_refine_ls_goodness_of_fit_ref 1.085
_refine_ls_hydrogen_treatment mixed
_refine_ls_matrix_type full
_refine_ls_number_parameters 260
_refine_ls_number_reflns 5074
_refine_ls_number_restraints 0
_refine_ls_restrained_S_all 1.085
_refine_ls_R_factor_all 0.0289
_refine_ls_R_factor_gt 0.0233
_refine_ls_shift/su_max 0.002
_refine_ls_shift/su_mean 0.000
_refine_ls_structure_factor_coef Fsqd
_refine_ls_weighting_details 'calc w=1/[\s^2^(Fo^2^)+(0.0208P)^2^+1.2339P] where P=(Fo^2^+2Fc^2^)/3'
_refine_ls_weighting_scheme calc
_refine_ls_wR_factor_gt 0.0533
_refine_ls_wR_factor_ref 0.0555
_reflns_number_gt 4517
_reflns_number_total 5074
_reflns_threshold_expression >2sigma(I)
_cod_data_source_file c4dt02112f2.cif
_cod_data_source_block azam_a4_01
_cod_depositor_comments 'Adding full bibliography for 7032716--7032717.cif.'
_cod_original_sg_symbol_Hall -P2yn
_cod_original_sg_symbol_H-M P21/n
_cod_database_code 7032717

loop_
_symmetry_equiv_pos_as_xyz
'x, y, z'
'-x+1/2, y+1/2, -z+1/2'
'-x, -y, -z'
'x-1/2, -y-1/2, z-1/2'

loop_
_atom_site_label
_atom_site_type_symbol
_atom_site_fract_x
_atom_site_fract_y
_atom_site_fract_z
_atom_site_U_iso_or_equiv
_atom_site_adp_type
_atom_site_occupancy
_atom_site_symmetry_multiplicity
_atom_site_calc_flag
_atom_site_refinement_flags
U1 U 0.371903(9) 0.358792(8) 0.081764(8) 0.02547(5) Uani 1 1 d .
O1 O 0.2700(2) 0.24412(18) -0.02575(17) 0.0353(5) Uani 1 1 d .
O2 O 0.4779(2) 0.51812(17) 0.12087(16) 0.0318(5) Uani 1 1 d .
O3 O 0.2468(2) 0.4206(2) 0.10373(18) 0.0386(5) Uani 1 1 d .
O4 O 0.49938(19) 0.29757(17) 0.06408(16) 0.0321(5) Uani 1 1 d .
O5 O 0.3328(2) 0.46939(19) -0.06122(17) 0.0345(5) Uani 1 1 d .
H5O H 0.385(3) 0.474(3) -0.078(3) 0.043(12) Uiso 1 1 d .
N1 N 0.3225(2) 0.1826(2) 0.1589(2) 0.0317(6) Uani 1 1 d .
N2 N 0.4801(2) 0.36220(19) 0.2553(2) 0.0283(6) Uani 1 1 d .
C1 C 0.2917(3) 0.1404(2) -0.0430(3) 0.0319(7) Uani 1 1 d .
C2 C 0.2957(3) 0.1085(3) -0.1311(3) 0.0401(8) Uani 1 1 d .
H2 H 0.2874 0.1618 -0.1785 0.048 Uiso 1 1 calc R
C3 C 0.3119(4) -0.0010(3) -0.1500(3) 0.0517(10) Uani 1 1 d .
H3 H 0.3161 -0.0216 -0.2100 0.062 Uiso 1 1 calc R
C4 C 0.3218(4) -0.0804(3) -0.0826(3) 0.0572(11) Uani 1 1 d .
H4 H 0.3309 -0.1551 -0.0967 0.069 Uiso 1 1 calc R
C5 C 0.3185(4) -0.0505(3) 0.0051(3) 0.0507(10) Uani 1 1 d .
H5 H 0.3247 -0.1054 0.0511 0.061 Uiso 1 1 calc R
C6 C 0.3060(3) 0.0609(3) 0.0279(3) 0.0372(7) Uani 1 1 d .
C7 C 0.3024(3) 0.0880(3) 0.1203(3) 0.0375(7) Uani 1 1 d .
H7 H 0.2834 0.0305 0.1563 0.045 Uiso 1 1 calc R
C8 C 0.4790(3) 0.5919(2) 0.1863(2) 0.0285(6) Uani 1 1 d .
C9 C 0.4755(3) 0.7046(2) 0.1652(2) 0.0344(7) Uani 1 1 d .
H9 H 0.4701 0.7276 0.1038 0.041 Uiso 1 1 calc R
C10 C 0.4796(3) 0.7817(3) 0.2330(2) 0.0364(7) Uani 1 1 d .
H10 H 0.4766 0.8573 0.2175 0.044 Uiso 1 1 calc R
C11 C 0.4882(3) 0.7511(3) 0.3240(3) 0.0379(8) Uani 1 1 d .
H11 H 0.4893 0.8049 0.3699 0.045 Uiso 1 1 calc R
C12 C 0.4952(3) 0.6415(3) 0.3462(3) 0.0358(8) Uani 1 1 d .
H12 H 0.5044 0.6201 0.4086 0.043 Uiso 1 1 calc R
C13 C 0.4891(3) 0.5605(2) 0.2785(2) 0.0292(6) Uani 1 1 d .
C14 C 0.5089(3) 0.4463(2) 0.3076(2) 0.0303(6) Uani 1 1 d .
H14 H 0.5466 0.4332 0.3710 0.036 Uiso 1 1 calc R
C15 C 0.3109(3) 0.1941(3) 0.2535(2) 0.0354(7) Uani 1 1 d .
H15A H 0.2606 0.1345 0.2654 0.043 Uiso 1 1 calc R
H15B H 0.2720 0.2645 0.2585 0.043 Uiso 1 1 calc R
C16 C 0.4277(3) 0.1903(3) 0.3277(2) 0.0335(7) Uani 1 1 d .
C17 C 0.5210(3) 0.2552(2) 0.2967(2) 0.0304(7) Uani 1 1 d .
H17A H 0.5889 0.2669 0.3508 0.036 Uiso 1 1 calc R
H17B H 0.5475 0.2110 0.2510 0.036 Uiso 1 1 calc R
C18 C 0.4726(3) 0.0732(3) 0.3465(3) 0.0459(9) Uani 1 1 d .
H18A H 0.5469 0.0736 0.3946 0.069 Uiso 1 1 calc R
H18B H 0.4839 0.0415 0.2896 0.069 Uiso 1 1 calc R
H18C H 0.4158 0.0293 0.3673 0.069 Uiso 1 1 calc R
C19 C 0.4104(4) 0.2397(3) 0.4165(3) 0.0510(10) Uani 1 1 d .
H19A H 0.3836 0.3156 0.4050 0.076 Uiso 1 1 calc R
H19B H 0.4843 0.2382 0.4651 0.076 Uiso 1 1 calc R
H19C H 0.3520 0.1969 0.4365 0.076 Uiso 1 1 calc R
C20 C 0.2698(3) 0.5713(3) -0.0734(3) 0.0422(8) Uani 1 1 d .
H20A H 0.1945 0.5604 -0.0602 0.063 Uiso 1 1 calc R
H20B H 0.2569 0.5966 -0.1373 0.063 Uiso 1 1 calc R
H20C H 0.3149 0.6263 -0.0310 0.063 Uiso 1 1 calc R

loop_
_atom_site_aniso_label
_atom_site_aniso_U_11
_atom_site_aniso_U_22
_atom_site_aniso_U_33
_atom_site_aniso_U_23
_atom_site_aniso_U_13
_atom_site_aniso_U_12
U1 0.02979(7) 0.02209(7) 0.02413(8) -0.00135(4) 0.00668(5) 0.00162(4)
O1 0.0407(12) 0.0262(11) 0.0313(13) -0.0014(9) -0.0035(10) 0.0004(9)
O2 0.0491(13) 0.0239(10) 0.0255(12) -0.0065(9) 0.0157(10) -0.0041(9)
O3 0.0394(12) 0.0382(12) 0.0396(14) 0.0000(11) 0.0129(11) 0.0075(11)
O4 0.0342(11) 0.0275(11) 0.0341(13) -0.0040(10) 0.0089(10) 0.0016(9)
O5 0.0445(14) 0.0292(11) 0.0315(14) 0.0013(9) 0.0132(11) 0.0034(10)
N1 0.0267(12) 0.0354(14) 0.0301(15) 0.0023(12) 0.0027(11) -0.0038(11)
N2 0.0297(13) 0.0248(13) 0.0292(15) 0.0016(10) 0.0059(11) -0.0002(10)
C1 0.0265(15) 0.0290(16) 0.035(2) -0.0029(13) -0.0012(13) 0.0004(12)
C2 0.0402(18) 0.0357(17) 0.043(2) -0.0015(15) 0.0083(16) 0.0007(15)
C3 0.054(2) 0.046(2) 0.056(3) -0.0141(19) 0.016(2) 0.0079(18)
C4 0.066(3) 0.0339(19) 0.065(3) -0.013(2) 0.006(2) 0.0098(19)
C5 0.061(2) 0.0256(17) 0.057(3) 0.0028(16) 0.001(2) 0.0037(16)
C6 0.0351(16) 0.0296(16) 0.041(2) 0.0011(14) 0.0000(14) -0.0022(13)
C7 0.0347(16) 0.0345(17) 0.038(2) 0.0065(15) 0.0007(14) -0.0044(14)
C8 0.0316(14) 0.0235(14) 0.0308(17) -0.0052(12) 0.0091(12) -0.0017(12)
C9 0.0507(19) 0.0227(14) 0.0328(19) -0.0030(13) 0.0165(15) -0.0044(14)
C10 0.0506(19) 0.0237(15) 0.0340(19) -0.0019(13) 0.0101(15) -0.0027(14)
C11 0.051(2) 0.0315(16) 0.0303(19) -0.0137(14) 0.0093(15) -0.0019(15)
C12 0.0453(19) 0.0367(18) 0.0235(18) -0.0055(13) 0.0063(14) -0.0022(14)
C13 0.0315(15) 0.0247(15) 0.0299(17) -0.0039(12) 0.0060(12) -0.0022(12)
C14 0.0349(15) 0.0298(16) 0.0241(16) 0.0007(12) 0.0041(12) 0.0000(13)
C15 0.0351(16) 0.0393(18) 0.0330(19) 0.0045(15) 0.0112(14) -0.0061(14)
C16 0.0389(17) 0.0345(17) 0.0270(18) 0.0051(14) 0.0088(14) -0.0012(14)
C17 0.0306(15) 0.0254(14) 0.0321(19) 0.0028(12) 0.0034(13) 0.0007(12)
C18 0.051(2) 0.0346(18) 0.047(2) 0.0125(17) 0.0053(17) -0.0031(17)
C19 0.065(3) 0.054(2) 0.037(2) 0.0016(18) 0.021(2) -0.0077(19)
C20 0.0423(18) 0.0341(17) 0.048(2) 0.0074(16) 0.0095(16) 0.0052(15)

loop_
_atom_type_symbol
_atom_type_description
_atom_type_scat_dispersion_real
_atom_type_scat_dispersion_imag
_atom_type_scat_source
C C 0.0033 0.0016 'International Tables Vol C Tables 4.2.6.8 and 6.1.1.4'
H H 0.0000 0.0000 'International Tables Vol C Tables 4.2.6.8 and 6.1.1.4'
N N 0.0061 0.0033 'International Tables Vol C Tables 4.2.6.8 and 6.1.1.4'
O O 0.0106 0.0060 'International Tables Vol C Tables 4.2.6.8 and 6.1.1.4'
U U -9.6767 9.6646 'International Tables Vol C Tables 4.2.6.8 and 6.1.1.4'

loop_
_geom_angle_atom_site_label_1
_geom_angle_atom_site_label_2
_geom_angle_atom_site_label_3
_geom_angle
O4 U1 O3 177.96(11)
O4 U1 O1 87.02(9)
O3 U1 O1 94.64(10)
O4 U1 O2 87.71(9)
O3 U1 O2 91.43(9)
O1 U1 O2 150.02(8)
O4 U1 O5 93.81(9)
O3 U1 O5 87.72(10)
O1 U1 O5 77.11(8)
O2 U1 O5 73.82(8)
O4 U1 N2 86.80(9)
O3 U1 N2 91.17(10)
O1 U1 N2 140.11(8)
O2 U1 N2 68.87(8)
O5 U1 N2 142.63(8)
O4 U1 N1 91.49(9)
O3 U1 N1 87.97(10)
O1 U1 N1 69.94(9)
O2 U1 N1 139.72(8)
O5 U1 N1 146.28(8)
N2 U1 N1 70.88(8)
C1 O1 U1 129.8(2)
C8 O2 U1 130.76(18)
C20 O5 U1 123.4(2)
C20 O5 H5O 110(3)
U1 O5 H5O 112(3)
C7 N1 C15 117.7(3)
C7 N1 U1 125.6(2)
C15 N1 U1 116.5(2)
C14 N2 C17 116.7(3)
C14 N2 U1 127.6(2)
C17 N2 U1 115.51(19)
O1 C1 C2 120.6(3)
O1 C1 C6 119.7(3)
C2 C1 C6 119.6(3)
C3 C2 C1 120.4(4)
C3 C2 H2 119.8
C1 C2 H2 119.8
C4 C3 C2 120.8(4)
C4 C3 H3 119.6
C2 C3 H3 119.6
C5 C4 C3 119.8(4)
C5 C4 H4 120.1
C3 C4 H4 120.1
C4 C5 C6 121.0(4)
C4 C5 H5 119.5
C6 C5 H5 119.5
C1 C6 C5 118.3(4)
C1 C6 C7 122.6(3)
C5 C6 C7 119.0(3)
N1 C7 C6 126.2(3)
N1 C7 H7 116.9
C6 C7 H7 116.9
O2 C8 C13 121.5(3)
O2 C8 C9 120.0(3)
C13 C8 C9 118.4(3)
C10 C9 C8 120.5(3)
C10 C9 H9 119.8
C8 C9 H9 119.8
C9 C10 C11 121.3(3)
C9 C10 H10 119.3
C11 C10 H10 119.3
C12 C11 C10 118.8(3)
C12 C11 H11 120.6
C10 C11 H11 120.6
C11 C12 C13 121.4(3)
C11 C12 H12 119.3
C13 C12 H12 119.3
C12 C13 C8 119.5(3)
C12 C13 C14 118.8(3)
C8 C13 C14 121.1(3)
N2 C14 C13 125.9(3)
N2 C14 H14 117.0
C13 C14 H14 117.0
N1 C15 C16 113.2(3)
N1 C15 H15A 108.9
C16 C15 H15A 108.9
N1 C15 H15B 108.9
C16 C15 H15B 108.9
H15A C15 H15B 107.8
C18 C16 C19 109.4(3)
C18 C16 C15 111.5(3)
C19 C16 C15 108.1(3)
C18 C16 C17 107.0(3)
C19 C16 C17 110.0(3)
C15 C16 C17 110.8(3)
N2 C17 C16 113.6(3)
N2 C17 H17A 108.8
C16 C17 H17A 108.8
N2 C17 H17B 108.8
C16 C17 H17B 108.8
H17A C17 H17B 107.7
C16 C18 H18A 109.5
C16 C18 H18B 109.5
H18A C18 H18B 109.5
C16 C18 H18C 109.5
H18A C18 H18C 109.5
H18B C18 H18C 109.5
C16 C19 H19A 109.5
C16 C19 H19B 109.5
H19A C19 H19B 109.5
C16 C19 H19C 109.5
H19A C19 H19C 109.5
H19B C19 H19C 109.5
O5 C20 H20A 109.5
O5 C20 H20B 109.5
H20A C20 H20B 109.5
O5 C20 H20C 109.5
H20A C20 H20C 109.5
H20B C20 H20C 109.5

loop_
_geom_bond_atom_site_label_1
_geom_bond_atom_site_label_2
_geom_bond_distance
U1 O4 1.779(2)
U1 O3 1.782(2)
U1 O1 2.231(2)
U1 O2 2.308(2)
U1 O5 2.472(2)
U1 N2 2.575(3)
U1 N1 2.586(3)
O1 C1 1.331(4)
O2 C8 1.331(4)
O5 C20 1.440(4)
O5 H5O 0.74(4)
N1 C7 1.286(4)
N1 C15 1.472(4)
N2 C14 1.282(4)
N2 C17 1.472(4)
C1 C2 1.394(5)
C1 C6 1.416(5)
C2 C3 1.391(5)
C2 H2 0.9500
C3 C4 1.383(6)
C3 H3 0.9500
C4 C5 1.378(6)
C4 H4 0.9500
C5 C6 1.421(5)
C5 H5 0.9500
C6 C7 1.439(5)
C7 H7 0.9500
C8 C13 1.410(5)
C8 C9 1.410(4)
C9 C10 1.378(4)
C9 H9 0.9500
C10 C11 1.393(5)
C10 H10 0.9500
C11 C12 1.376(5)
C11 H11 0.9500
C12 C13 1.406(4)
C12 H12 0.9500
C13 C14 1.460(4)
C14 H14 0.9500
C15 C16 1.530(5)
C15 H15A 0.9900
C15 H15B 0.9900
C16 C18 1.526(5)
C16 C19 1.529(5)
C16 C17 1.539(4)
C17 H17A 0.9900
C17 H17B 0.9900
C18 H18A 0.9800
C18 H18B 0.9800
C18 H18C 0.9800
C19 H19A 0.9800
C19 H19B 0.9800
C19 H19C 0.9800
C20 H20A 0.9800
C20 H20B 0.9800
C20 H20C 0.9800

loop_
_geom_torsion_atom_site_label_1
_geom_torsion_atom_site_label_2
_geom_torsion_atom_site_label_3
_geom_torsion_atom_site_label_4
_geom_torsion
O4 U1 O1 C1 36.7(3)
O3 U1 O1 C1 -142.1(3)
O2 U1 O1 C1 116.9(3)
O5 U1 O1 C1 131.3(3)
N2 U1 O1 C1 -44.7(3)
N1 U1 O1 C1 -55.9(3)
O4 U1 O2 C8 -140.5(3)
O3 U1 O2 C8 37.7(3)
O1 U1 O2 C8 139.5(3)
O5 U1 O2 C8 124.9(3)
N2 U1 O2 C8 -53.0(3)
N1 U1 O2 C8 -50.9(3)
O4 U1 O5 C20 -153.7(3)
O3 U1 O5 C20 25.0(3)
O1 U1 O5 C20 120.3(3)
O2 U1 O5 C20 -67.2(2)
N2 U1 O5 C20 -64.0(3)
N1 U1 O5 C20 107.9(3)
O4 U1 N1 C7 -60.7(3)
O3 U1 N1 C7 121.3(3)
O1 U1 N1 C7 25.6(2)
O2 U1 N1 C7 -148.9(2)
O5 U1 N1 C7 38.4(3)
N2 U1 N1 C7 -146.8(3)
O4 U1 N1 C15 122.6(2)
O3 U1 N1 C15 -55.4(2)
O1 U1 N1 C15 -151.1(2)
O2 U1 N1 C15 34.4(3)
O5 U1 N1 C15 -138.3(2)
N2 U1 N1 C15 36.5(2)
O4 U1 N2 C14 117.5(3)
O3 U1 N2 C14 -62.4(3)
O1 U1 N2 C14 -161.0(2)
O2 U1 N2 C14 28.7(3)
O5 U1 N2 C14 25.4(3)
N1 U1 N2 C14 -149.8(3)
O4 U1 N2 C17 -57.5(2)
O3 U1 N2 C17 122.7(2)
O1 U1 N2 C17 24.0(3)
O2 U1 N2 C17 -146.2(2)
O5 U1 N2 C17 -149.54(18)
N1 U1 N2 C17 35.24(19)
U1 O1 C1 C2 -125.5(3)
U1 O1 C1 C6 57.1(4)
O1 C1 C2 C3 -176.4(3)
C6 C1 C2 C3 1.0(5)
C1 C2 C3 C4 1.3(6)
C2 C3 C4 C5 -1.6(7)
C3 C4 C5 C6 -0.5(6)
O1 C1 C6 C5 174.4(3)
C2 C1 C6 C5 -3.0(5)
O1 C1 C6 C7 -2.4(5)
C2 C1 C6 C7 -179.8(3)
C4 C5 C6 C1 2.8(6)
C4 C5 C6 C7 179.7(4)
C15 N1 C7 C6 178.2(3)
U1 N1 C7 C6 1.5(5)
C1 C6 C7 N1 -23.0(5)
C5 C6 C7 N1 160.2(3)
U1 O2 C8 C13 48.7(4)
U1 O2 C8 C9 -134.2(3)
O2 C8 C9 C10 -178.3(3)
C13 C8 C9 C10 -1.1(5)
C8 C9 C10 C11 0.4(5)
C9 C10 C11 C12 1.4(5)
C10 C11 C12 C13 -2.6(5)
C11 C12 C13 C8 1.9(5)
C11 C12 C13 C14 173.8(3)
O2 C8 C13 C12 177.1(3)
C9 C8 C13 C12 0.0(4)
O2 C8 C13 C14 5.4(5)
C9 C8 C13 C14 -171.7(3)
C17 N2 C14 C13 172.8(3)
U1 N2 C14 C13 -2.0(5)
C12 C13 C14 N2 162.5(3)
C8 C13 C14 N2 -25.8(5)
C7 N1 C15 C16 99.9(3)
U1 N1 C15 C16 -83.1(3)
N1 C15 C16 C18 -78.2(3)
N1 C15 C16 C19 161.5(3)
N1 C15 C16 C17 40.9(4)
C14 N2 C17 C16 100.0(3)
U1 N2 C17 C16 -84.5(3)
C18 C16 C17 N2 166.5(3)
C19 C16 C17 N2 -74.8(4)
C15 C16 C17 N2 44.7(4)
